data_2244233
loop_
_publ_author_name
'Okmanov, Rasul Ya'
'Olimova, Manzura I.'
'Karabaeva, Surayyo B.'
'Sapaev, Frunza A.'
'Abdireymov, Kudaybergen B.'

_publ_section_title
;
 Syntheses, crystal structures and Hirshfeld surface analyses of
 <i>N</i>-aryl-sulfonyl derivatives of cytisine.
;
_journal_issue 'Pt 4'
_journal_name_full 'Acta crystallographica. Section E, Crystallographic communications'
_journal_page_first 313
_journal_page_last 318
_journal_paper_doi 10.1107/S2056989023001950
_journal_volume 79
_journal_year 2023
_chemical_absolute_configuration rm
_chemical_formula_iupac 'C17 H17 Cl N2 O3 S'
_chemical_formula_moiety 'C17 H17 Cl N2 O3 S'
_chemical_formula_sum 'C17 H17 Cl N2 O3 S'
_chemical_formula_weight 364.83
_chemical_name_common
;
(7<i>R</i>,9<i>R</i>)-<i>N</i>-[(4-chlorophenyl)sulfonyl]cytisine
;
_chemical_name_systematic
(1<i>R</i>,5<i>R</i>)-3-[(4-chlorophenyl)sulfonyl]-1,2,3,4,5,6-hexahydro-8<i>H</i>-1,5-methanopyrido[1,2-<i>a</i>][1,5]diazocin-8-one
_space_group_crystal_system orthorhombic
_space_group_IT_number 19
_space_group_name_Hall 'P 2ac 2ab'
_space_group_name_H-M_alt 'P 21 21 21'
_atom_sites_solution_hydrogens geom
_audit_creation_method SHELXL-2018/3
_cell_angle_alpha 90
_cell_angle_beta 90
_cell_angle_gamma 90
_cell_formula_units_Z 4
_cell_length_a 7.1374(14)
_cell_length_b 11.448(2)
_cell_length_c 20.844(4)
_cell_measurement_reflns_used 12750
_cell_measurement_temperature 299(2)
_cell_measurement_theta_max 71.2140
_cell_measurement_theta_min 3.8740
_cell_volume 1703.1(6)
_computing_cell_refinement
;
CrysAlis PRO (Rigaku OD, 2021)
;
_computing_data_collection
;
CrysAlis PRO (Rigaku OD, 2021)
;
_computing_data_reduction
;
CrysAlis PRO (Rigaku OD, 2021)
;
_computing_molecular_graphics
;
XP in SHELXTL (Sheldrick, 2008) and Mercury (Macrae et al.,
2020)
;
_computing_publication_material
;
SHELXTL (Sheldrick, 2015), PLATON (Spek, 2020) and publCIF
(Westrip, 2010)
;
_computing_structure_refinement
;
<i>SHELXL2018/3</i> (Sheldrick, 2015)
;
_computing_structure_solution
;
SHELXS7    (Sheldrick, 2008)
;
_diffrn_ambient_temperature 299(2)
_diffrn_detector 'Hybrid Pixel Array Detector'
_diffrn_detector_area_resol_mean 10.0000
_diffrn_measured_fraction_theta_full 1.000
_diffrn_measured_fraction_theta_max 0.995
_diffrn_measurement_device 'four-circle diffractometer'
_diffrn_measurement_device_type 'XtaLAB Synergy, Single source at home/near, HyPix3000'
_diffrn_measurement_method '\w scans'
_diffrn_radiation_type CuK\a
_diffrn_radiation_wavelength 1.54184
_diffrn_reflns_av_R_equivalents 0.0274
_diffrn_reflns_av_unetI/netI 0.0174
_diffrn_reflns_limit_h_max 8
_diffrn_reflns_limit_h_min -8
_diffrn_reflns_limit_k_max 13
_diffrn_reflns_limit_k_min -14
_diffrn_reflns_limit_l_max 25
_diffrn_reflns_limit_l_min -25
_diffrn_reflns_number 16028
_diffrn_reflns_theta_full 67.684
_diffrn_reflns_theta_max 71.422
_diffrn_reflns_theta_min 4.242
_diffrn_source 'micro-focus sealed X-ray tube'
_exptl_absorpt_coefficient_mu 3.290
_exptl_absorpt_correction_T_max 1.00000
_exptl_absorpt_correction_T_min 0.79509
_exptl_absorpt_correction_type multi-scan
_exptl_absorpt_process_details
;
(SADABS; Krause <i>et al.</i>,  2015)
;
_exptl_crystal_colour colorless
_exptl_crystal_density_diffrn 1.423
_exptl_crystal_description prizmatic
_exptl_crystal_F_000 760
_exptl_crystal_size_max 0.30
_exptl_crystal_size_mid 0.20
_exptl_crystal_size_min 0.15
_refine_diff_density_max 0.423
_refine_diff_density_min -0.329
_refine_ls_abs_structure_details
;
Flack <i>x</i> determined using 1318 quotients
[(<i>I</i>^+^)-(<i>I</i>^-^)]/[(<i>I</i>^+^)+(<i>I</i>^-^)]
(Parsons <i>et al.</i>,  2013)
;
_refine_ls_abs_structure_Flack -0.004(5)
_refine_ls_extinction_method none
_refine_ls_goodness_of_fit_ref 1.050
_refine_ls_hydrogen_treatment constr
_refine_ls_matrix_type full
_refine_ls_number_parameters 217
_refine_ls_number_reflns 3289
_refine_ls_number_restraints 0
_refine_ls_restrained_S_all 1.050
_refine_ls_R_factor_all 0.0303
_refine_ls_R_factor_gt 0.0296
_refine_ls_shift/su_max 0.000
_refine_ls_shift/su_mean 0.000
_refine_ls_structure_factor_coef Fsqd
_refine_ls_weighting_details 'w=1/[\s^2^(Fo^2^)+(0.0503P)^2^+0.1799P] where P=(Fo^2^+2Fc^2^)/3'
_refine_ls_weighting_scheme calc
_refine_ls_wR_factor_gt 0.0777
_refine_ls_wR_factor_ref 0.0784
_reflns_number_gt 3203
_reflns_number_total 3289
_reflns_threshold_expression 'I > 2\s(I)'
_cod_data_source_file wm5674sup1.cif
_cod_data_source_block II
_cod_depositor_comments 'Adding full bibliography for 2244232--2244234.cif.'
_cod_original_cell_volume 1703.2(6)
_cod_database_code 2244233
_cod_database_fobs_code 2244233
_shelx_space_group_comment
;
The symmetry employed for this shelxl refinement is uniquely defined
by the following loop, which should always be used as a source of
symmetry information in preference to the above space-group names.
They are only intended as comments.
;

loop_
_space_group_symop_operation_xyz
'x, y, z'
'-x+1/2, -y, z+1/2'
'-x, y+1/2, -z+1/2'
'x+1/2, -y+1/2, -z'

loop_
_atom_site_type_symbol
_atom_site_label
_atom_site_fract_x
_atom_site_fract_y
_atom_site_fract_z
_atom_site_U_iso_or_equiv
_atom_site_adp_type
_atom_site_calc_flag
_atom_site_occupancy
_atom_site_disorder_assembly
_atom_site_disorder_group
S S1 0.22478(8) 0.27207(5) 0.34739(3) 0.03902(15) Uani d 1 . .
Cl Cl1 -0.32153(13) 0.49086(7) 0.54785(3) 0.0699(2) Uani d 1 . .
O O1 0.7771(3) 0.28000(19) 0.15317(11) 0.0647(5) Uani d 1 . .
O O2 0.1269(3) 0.18068(15) 0.31475(8) 0.0502(4) Uani d 1 . .
O O3 0.3999(3) 0.24823(16) 0.37824(9) 0.0524(4) Uani d 1 . .
N N1 0.4944(3) 0.36786(17) 0.16841(9) 0.0409(4) Uani d 1 . .
N N12 0.2648(3) 0.37419(16) 0.29491(8) 0.0401(4) Uani d 1 . .
C C2 0.6102(4) 0.2880(2) 0.13668(12) 0.0488(6) Uani d 1 . .
C C3 0.5244(5) 0.2229(3) 0.08706(15) 0.0627(7) Uani d 1 . .
H H3A 0.596685 0.171265 0.063104 0.075 Uiso calc 1 . .
C C4 0.3400(5) 0.2340(3) 0.07356(14) 0.0655(8) Uani d 1 . .
H H4A 0.287153 0.189194 0.041014 0.079 Uiso calc 1 . .
C C5 0.2283(4) 0.3117(3) 0.10791(13) 0.0562(6) Uani d 1 . .
H H5A 0.100971 0.317377 0.098975 0.067 Uiso calc 1 . .
C C6 0.3060(3) 0.3793(2) 0.15466(11) 0.0423(5) Uani d 1 . .
C C7 0.1922(3) 0.4659(2) 0.19194(12) 0.0451(5) Uani d 1 . .
H H7A 0.088762 0.492844 0.164794 0.054 Uiso calc 1 . .
C C8 0.3121(4) 0.5714(2) 0.21021(14) 0.0529(6) Uani d 1 . .
H H8A 0.363572 0.607885 0.172078 0.064 Uiso calc 1 . .
H H8B 0.237218 0.628713 0.232979 0.064 Uiso calc 1 . .
C C9 0.4687(4) 0.5263(2) 0.25296(13) 0.0476(5) Uani d 1 . .
H H9A 0.546300 0.592999 0.265695 0.057 Uiso calc 1 . .
C C10 0.5921(3) 0.4407(2) 0.21691(13) 0.0471(6) Uani d 1 . .
H H10A 0.690567 0.484286 0.195534 0.057 Uiso calc 1 . .
H H10B 0.651477 0.389329 0.247811 0.057 Uiso calc 1 . .
C C11 0.3847(4) 0.4731(2) 0.31352(12) 0.0480(6) Uani d 1 . .
H H11A 0.483789 0.446415 0.341787 0.058 Uiso calc 1 . .
H H11B 0.311175 0.531235 0.336171 0.058 Uiso calc 1 . .
C C13 0.1095(3) 0.4089(2) 0.25235(12) 0.0451(5) Uani d 1 . .
H H13A 0.027946 0.463659 0.274269 0.054 Uiso calc 1 . .
H H13B 0.036134 0.340816 0.240581 0.054 Uiso calc 1 . .
C C1' 0.0721(3) 0.3307(2) 0.40561(11) 0.0395(5) Uani d 1 . .
C C2' 0.1424(4) 0.4029(3) 0.45401(13) 0.0536(6) Uani d 1 . .
H H2'A 0.270287 0.417502 0.456776 0.064 Uiso calc 1 . .
C C3' 0.0214(5) 0.4522(3) 0.49743(13) 0.0607(7) Uani d 1 . .
H H3'A 0.066574 0.501348 0.529405 0.073 Uiso calc 1 . .
C C4' -0.1678(4) 0.4284(2) 0.49336(11) 0.0472(6) Uani d 1 . .
C C5' -0.2378(4) 0.3554(3) 0.44671(12) 0.0549(6) Uani d 1 . .
H H5'A -0.365241 0.338706 0.445122 0.066 Uiso calc 1 . .
C C6' -0.1173(4) 0.3073(2) 0.40242(12) 0.0496(6) Uani d 1 . .
H H6'A -0.163668 0.259030 0.370264 0.060 Uiso calc 1 . .

loop_
_atom_site_aniso_label
_atom_site_aniso_U_11
_atom_site_aniso_U_22
_atom_site_aniso_U_33
_atom_site_aniso_U_12
_atom_site_aniso_U_13
_atom_site_aniso_U_23
S1 0.0399(3) 0.0367(3) 0.0404(3) -0.0018(2) 0.0007(2) -0.0021(2)
Cl1 0.0922(6) 0.0660(4) 0.0514(4) 0.0183(4) 0.0234(4) -0.0014(3)
O1 0.0432(9) 0.0705(12) 0.0805(13) 0.0155(9) 0.0077(9) 0.0098(11)
O2 0.0568(10) 0.0399(8) 0.0539(9) -0.0081(7) 0.0038(8) -0.0110(8)
O3 0.0469(9) 0.0530(10) 0.0572(10) 0.0070(8) -0.0037(8) 0.0050(8)
N1 0.0363(9) 0.0433(10) 0.0432(10) 0.0015(8) 0.0017(7) 0.0079(8)
N12 0.0380(9) 0.0428(9) 0.0395(9) -0.0068(8) -0.0036(8) 0.0006(8)
C2 0.0471(13) 0.0464(13) 0.0530(14) 0.0065(10) 0.0087(11) 0.0103(10)
C3 0.0742(19) 0.0554(15) 0.0586(15) 0.0143(15) 0.0122(14) -0.0012(14)
C4 0.077(2) 0.0630(17) 0.0562(15) 0.0023(16) -0.0086(14) -0.0106(14)
C5 0.0486(14) 0.0666(16) 0.0533(14) 0.0015(12) -0.0082(12) -0.0014(12)
C6 0.0393(11) 0.0476(12) 0.0398(11) 0.0024(9) -0.0019(9) 0.0099(10)
C7 0.0398(12) 0.0509(13) 0.0446(12) 0.0077(10) -0.0028(9) 0.0080(10)
C8 0.0580(15) 0.0406(12) 0.0602(15) 0.0069(11) 0.0042(12) 0.0103(11)
C9 0.0495(13) 0.0387(12) 0.0547(13) -0.0094(10) -0.0014(12) 0.0027(10)
C10 0.0369(12) 0.0502(13) 0.0543(14) -0.0047(10) -0.0028(10) 0.0054(11)
C11 0.0506(13) 0.0461(12) 0.0472(12) -0.0113(11) -0.0041(11) -0.0037(10)
C13 0.0335(10) 0.0559(14) 0.0458(12) 0.0017(10) -0.0003(9) 0.0004(10)
C1' 0.0424(11) 0.0396(11) 0.0365(10) -0.0049(9) 0.0009(9) -0.0017(9)
C2' 0.0494(14) 0.0638(15) 0.0477(13) -0.0126(12) -0.0036(12) -0.0117(12)
C3' 0.0720(18) 0.0653(17) 0.0447(14) -0.0100(15) -0.0002(13) -0.0196(13)
C4' 0.0609(15) 0.0447(12) 0.0360(11) 0.0056(11) 0.0060(10) 0.0023(10)
C5' 0.0441(13) 0.0681(16) 0.0527(13) -0.0021(12) 0.0034(11) -0.0091(12)
C6' 0.0454(13) 0.0590(15) 0.0444(12) -0.0114(11) -0.0008(11) -0.0125(11)

loop_
_atom_type_symbol
_atom_type_description
_atom_type_scat_dispersion_real
_atom_type_scat_dispersion_imag
_atom_type_scat_source
C C 0.0181 0.0091 'International Tables Vol C Tables 4.2.6.8 and 6.1.1.4'
H H 0.0000 0.0000 'International Tables Vol C Tables 4.2.6.8 and 6.1.1.4'
N N 0.0311 0.0180 'International Tables Vol C Tables 4.2.6.8 and 6.1.1.4'
O O 0.0492 0.0322 'International Tables Vol C Tables 4.2.6.8 and 6.1.1.4'
S S 0.3331 0.5567 'International Tables Vol C Tables 4.2.6.8 and 6.1.1.4'
Cl Cl 0.3639 0.7018 'International Tables Vol C Tables 4.2.6.8 and 6.1.1.4'

loop_
_geom_angle_atom_site_label_1
_geom_angle_atom_site_label_2
_geom_angle_atom_site_label_3
_geom_angle_site_symmetry_1
_geom_angle_site_symmetry_3
_geom_angle
_geom_angle_publ_flag
O2 S1 O3 . . 120.05(11) ?
O2 S1 N12 . . 106.96(10) ?
O3 S1 N12 . . 106.62(11) ?
O2 S1 C1' . . 107.67(11) ?
O3 S1 C1' . . 107.63(11) ?
N12 S1 C1' . . 107.33(11) ?
C6 N1 C2 . . 122.6(2) ?
C6 N1 C10 . . 123.0(2) ?
C2 N1 C10 . . 114.32(19) ?
C11 N12 C13 . . 112.9(2) ?
C11 N12 S1 . . 118.55(15) ?
C13 N12 S1 . . 117.80(16) ?
O1 C2 N1 . . 118.9(3) ?
O1 C2 C3 . . 125.4(3) ?
N1 C2 C3 . . 115.7(2) ?
C4 C3 C2 . . 121.6(3) ?
C4 C3 H3A . . 119.2 ?
C2 C3 H3A . . 119.2 ?
C3 C4 C5 . . 120.7(3) ?
C3 C4 H4A . . 119.7 ?
C5 C4 H4A . . 119.7 ?
C6 C5 C4 . . 119.9(3) ?
C6 C5 H5A . . 120.1 ?
C4 C5 H5A . . 120.1 ?
C5 C6 N1 . . 119.4(2) ?
C5 C6 C7 . . 121.7(2) ?
N1 C6 C7 . . 118.9(2) ?
C6 C7 C8 . . 110.4(2) ?
C6 C7 C13 . . 110.61(19) ?
C8 C7 C13 . . 110.3(2) ?
C6 C7 H7A . . 108.5 ?
C8 C7 H7A . . 108.5 ?
C13 C7 H7A . . 108.5 ?
C9 C8 C7 . . 106.80(19) ?
C9 C8 H8A . . 110.4 ?
C7 C8 H8A . . 110.4 ?
C9 C8 H8B . . 110.4 ?
C7 C8 H8B . . 110.4 ?
H8A C8 H8B . . 108.6 ?
C10 C9 C8 . . 110.9(2) ?
C10 C9 C11 . . 112.4(2) ?
C8 C9 C11 . . 109.4(2) ?
C10 C9 H9A . . 108.0 ?
C8 C9 H9A . . 108.0 ?
C11 C9 H9A . . 108.0 ?
N1 C10 C9 . . 115.3(2) ?
N1 C10 H10A . . 108.4 ?
C9 C10 H10A . . 108.4 ?
N1 C10 H10B . . 108.4 ?
C9 C10 H10B . . 108.4 ?
H10A C10 H10B . . 107.5 ?
N12 C11 C9 . . 108.5(2) ?
N12 C11 H11A . . 110.0 ?
C9 C11 H11A . . 110.0 ?
N12 C11 H11B . . 110.0 ?
C9 C11 H11B . . 110.0 ?
H11A C11 H11B . . 108.4 ?
N12 C13 C7 . . 108.57(19) ?
N12 C13 H13A . . 110.0 ?
C7 C13 H13A . . 110.0 ?
N12 C13 H13B . . 110.0 ?
C7 C13 H13B . . 110.0 ?
H13A C13 H13B . . 108.4 ?
C6' C1' C2' . . 120.1(2) ?
C6' C1' S1 . . 119.92(18) ?
C2' C1' S1 . . 120.00(19) ?
C3' C2' C1' . . 119.6(2) ?
C3' C2' H2'A . . 120.2 ?
C1' C2' H2'A . . 120.2 ?
C2' C3' C4' . . 119.6(2) ?
C2' C3' H3'A . . 120.2 ?
C4' C3' H3'A . . 120.2 ?
C5' C4' C3' . . 121.2(2) ?
C5' C4' Cl1 . . 118.9(2) ?
C3' C4' Cl1 . . 119.8(2) ?
C4' C5' C6' . . 119.3(2) ?
C4' C5' H5'A . . 120.3 ?
C6' C5' H5'A . . 120.3 ?
C5' C6' C1' . . 120.2(2) ?
C5' C6' H6'A . . 119.9 ?
C1' C6' H6'A . . 119.9 ?

loop_
_geom_bond_atom_site_label_1
_geom_bond_atom_site_label_2
_geom_bond_site_symmetry_2
_geom_bond_distance
_geom_bond_publ_flag
S1 O2 . 1.4304(17) ?
S1 O3 . 1.4319(18) ?
S1 N12 . 1.6262(19) ?
S1 C1' . 1.764(2) ?
Cl1 C4' . 1.733(3) ?
O1 C2 . 1.243(3) ?
N1 C6 . 1.381(3) ?
N1 C2 . 1.399(3) ?
N1 C10 . 1.485(3) ?
N12 C11 . 1.471(3) ?
N12 C13 . 1.474(3) ?
C2 C3 . 1.414(4) ?
C3 C4 . 1.352(5) ?
C3 H3A . 0.9300 ?
C4 C5 . 1.393(4) ?
C4 H4A . 0.9300 ?
C5 C6 . 1.363(4) ?
C5 H5A . 0.9300 ?
C6 C7 . 1.499(3) ?
C7 C8 . 1.528(4) ?
C7 C13 . 1.537(3) ?
C7 H7A . 0.9800 ?
C8 C9 . 1.520(4) ?
C8 H8A . 0.9700 ?
C8 H8B . 0.9700 ?
C9 C10 . 1.517(4) ?
C9 C11 . 1.524(4) ?
C9 H9A . 0.9800 ?
C10 H10A . 0.9700 ?
C10 H10B . 0.9700 ?
C11 H11A . 0.9700 ?
C11 H11B . 0.9700 ?
C13 H13A . 0.9700 ?
C13 H13B . 0.9700 ?
C1' C6' . 1.379(3) ?
C1' C2' . 1.398(3) ?
C2' C3' . 1.372(4) ?
C2' H2'A . 0.9300 ?
C3' C4' . 1.380(4) ?
C3' H3'A . 0.9300 ?
C4' C5' . 1.376(4) ?
C5' C6' . 1.377(4) ?
C5' H5'A . 0.9300 ?
C6' H6'A . 0.9300 ?

loop_
_geom_hbond_atom_site_label_D
_geom_hbond_atom_site_label_H
_geom_hbond_atom_site_label_A
_geom_hbond_site_symmetry_A
_geom_hbond_distance_DH
_geom_hbond_distance_HA
_geom_hbond_distance_DA
_geom_hbond_angle_DHA
_geom_hbond_publ_flag
C5 H5A O1 1_455 0.93 2.608 3.375(4) 140 y
C13 H13B O1 1_455 0.97 2.687 3.475(3) 139 y
C5' H5'A O3 1_455 0.93 2.419 3.198(3) 142 y
C8 H8A O3 3_655 0.97 2.556 3.424(3) 149 y
C4 H4A Cl1 3_545 0.93 2.941 3.764(3) 148 y

loop_
_geom_torsion_atom_site_label_1
_geom_torsion_atom_site_label_2
_geom_torsion_atom_site_label_3
_geom_torsion_atom_site_label_4
_geom_torsion_site_symmetry_1
_geom_torsion_site_symmetry_2
_geom_torsion_site_symmetry_3
_geom_torsion_site_symmetry_4
_geom_torsion
_geom_torsion_publ_flag
O2 S1 N12 C11 . . . . -172.55(18) ?
O3 S1 N12 C11 . . . . -43.0(2) ?
C1' S1 N12 C11 . . . . 72.1(2) y
O2 S1 N12 C13 . . . . 45.5(2) ?
O3 S1 N12 C13 . . . . 175.12(17) ?
C1' S1 N12 C13 . . . . -69.78(19) ?
C6 N1 C2 O1 . . . . -177.7(2) ?
C10 N1 C2 O1 . . . . 3.6(3) ?
C6 N1 C2 C3 . . . . 3.0(3) ?
C10 N1 C2 C3 . . . . -175.7(2) ?
O1 C2 C3 C4 . . . . 177.7(3) ?
N1 C2 C3 C4 . . . . -3.0(4) ?
C2 C3 C4 C5 . . . . 0.9(5) ?
C3 C4 C5 C6 . . . . 1.5(5) ?
C4 C5 C6 N1 . . . . -1.5(4) ?
C4 C5 C6 C7 . . . . 178.7(3) ?
C2 N1 C6 C5 . . . . -0.8(3) ?
C10 N1 C6 C5 . . . . 177.8(2) ?
C2 N1 C6 C7 . . . . 179.0(2) ?
C10 N1 C6 C7 . . . . -2.4(3) ?
C5 C6 C7 C8 . . . . -147.4(2) ?
N1 C6 C7 C8 . . . . 32.8(3) ?
C5 C6 C7 C13 . . . . 90.2(3) ?
N1 C6 C7 C13 . . . . -89.6(3) ?
C6 C7 C8 C9 . . . . -62.1(3) ?
C13 C7 C8 C9 . . . . 60.5(3) ?
C7 C8 C9 C10 . . . . 62.6(3) ?
C7 C8 C9 C11 . . . . -61.9(3) ?
C6 N1 C10 C9 . . . . 2.5(3) ?
C2 N1 C10 C9 . . . . -178.8(2) ?
C8 C9 C10 N1 . . . . -33.3(3) ?
C11 C9 C10 N1 . . . . 89.4(3) ?
C13 N12 C11 C9 . . . . -60.2(3) ?
S1 N12 C11 C9 . . . . 156.07(18) ?
C10 C9 C11 N12 . . . . -62.0(3) ?
C8 C9 C11 N12 . . . . 61.6(3) ?
C11 N12 C13 C7 . . . . 58.3(3) ?
S1 N12 C13 C7 . . . . -157.68(17) ?
C6 C7 C13 N12 . . . . 64.2(3) ?
C8 C7 C13 N12 . . . . -58.2(3) ?
O2 S1 C1' C6' . . . . -15.8(3) ?
O3 S1 C1' C6' . . . . -146.5(2) ?
N12 S1 C1' C6' . . . . 99.0(2) ?
O2 S1 C1' C2' . . . . 165.7(2) ?
O3 S1 C1' C2' . . . . 35.0(2) ?
N12 S1 C1' C2' . . . . -79.4(2) y
C6' C1' C2' C3' . . . . -1.3(4) ?
S1 C1' C2' C3' . . . . 177.2(2) ?
C1' C2' C3' C4' . . . . 1.0(4) ?
C2' C3' C4' C5' . . . . 0.4(5) ?
C2' C3' C4' Cl1 . . . . -179.7(2) ?
C3' C4' C5' C6' . . . . -1.5(4) ?
Cl1 C4' C5' C6' . . . . 178.7(2) ?
C4' C5' C6' C1' . . . . 1.2(4) ?
C2' C1' C6' C5' . . . . 0.2(4) ?
S1 C1' C6' C5' . . . . -178.2(2) ?
